data_4118471
loop_
_publ_author_name
'Chung-Hung Hsieh'
'\"Ozlen F. Erdem'
'Scott D. Harman'
'Michael L. Singleton'
'Edward Reijerse'
'Wolfgang Lubitz'
'Codrina V. Popescu'
'Joseph H. Reibenspies'
'Scott M. Brothers'
'Michael B. Hall'
'Marcetta Y. Darensbourg'

_publ_contact_author_address 'TX A&M University, Department of Chemistry'
_publ_contact_author_email Marcetta@mail.chem.tamu.edu
_publ_contact_author_name 'Marcetta Y. Darensbourg; Joseph H. Reibenspies'
_publ_section_title
;
 Structural and Spectroscopic Features of Mixed Valent FeIIFeI Complexes
 and Factors Related to the Rotated Configuration of Diiron Hydrogenase
;
_journal_name_full 'Journal of the American Chemical Society'
_journal_page_first 13089
_journal_page_last 13102
_journal_paper_doi 10.1021/ja304866r
_journal_volume 134
_journal_year 2012
_chemical_formula_sum 'C17 H32 F6 Fe2 O4 P3 S2'
_chemical_formula_weight 683.16
_chemical_name_systematic
; 
 ? 
;
_space_group_IT_number 15
_symmetry_cell_setting monoclinic
_symmetry_space_group_name_Hall '-C 2yc'
_symmetry_space_group_name_H-M 'C 1 2/c 1'
_atom_sites_solution_hydrogens geom
_atom_sites_solution_primary direct
_atom_sites_solution_secondary difmap
_audit_creation_method SHELXL-97
_cell_angle_alpha 90.00
_cell_angle_beta 110.896(4)
_cell_angle_gamma 90.00
_cell_formula_units_Z 8
_cell_length_a 14.986(5)
_cell_length_b 23.932(8)
_cell_length_c 16.726(6)
_cell_measurement_reflns_used 8714
_cell_measurement_temperature 110(2)
_cell_measurement_theta_max 27.99
_cell_measurement_theta_min 2.43
_cell_volume 5604(3)
_computing_cell_refinement 'Bruker APEXII'
_computing_data_collection 'Bruker APEXII'
_computing_data_reduction 'Bruker SAINT'
_computing_molecular_graphics 'Bruker SHELXTL'
_computing_publication_material 'Bruker SHELXTL'
_computing_structure_refinement 'SHELXL-97 (Sheldrick, 2008)'
_computing_structure_solution 'SHELXS-97 (Sheldrick, 2008)'
_diffrn_ambient_temperature 110(2)
_diffrn_measured_fraction_theta_full 0.991
_diffrn_measured_fraction_theta_max 0.991
_diffrn_measurement_device_type 'CCD area detector'
_diffrn_measurement_method 'phi and omega scans'
_diffrn_radiation_monochromator graphite
_diffrn_radiation_source 'fine-focus sealed tube'
_diffrn_radiation_type MoK\a
_diffrn_radiation_wavelength 0.71073
_diffrn_reflns_av_R_equivalents 0.0472
_diffrn_reflns_av_sigmaI/netI 0.0385
_diffrn_reflns_limit_h_max 19
_diffrn_reflns_limit_h_min -19
_diffrn_reflns_limit_k_max 31
_diffrn_reflns_limit_k_min -31
_diffrn_reflns_limit_l_max 21
_diffrn_reflns_limit_l_min -22
_diffrn_reflns_number 32626
_diffrn_reflns_theta_full 28.23
_diffrn_reflns_theta_max 28.23
_diffrn_reflns_theta_min 2.14
_exptl_absorpt_coefficient_mu 1.417
_exptl_absorpt_correction_T_max 0.9722
_exptl_absorpt_correction_T_min 0.8713
_exptl_absorpt_correction_type multi-scan
_exptl_absorpt_process_details sadabs
_exptl_crystal_colour 'red       '
_exptl_crystal_density_diffrn 1.619
_exptl_crystal_description 'needle    '
_exptl_crystal_F_000 2792
_exptl_crystal_size_max 0.10
_exptl_crystal_size_mid 0.05
_exptl_crystal_size_min 0.02
_refine_diff_density_max 0.415
_refine_diff_density_min -0.315
_refine_diff_density_rms 0.065
_refine_ls_extinction_method none
_refine_ls_goodness_of_fit_ref 1.006
_refine_ls_hydrogen_treatment constr
_refine_ls_matrix_type full
_refine_ls_number_parameters 410
_refine_ls_number_reflns 6856
_refine_ls_number_restraints 312
_refine_ls_restrained_S_all 0.986
_refine_ls_R_factor_all 0.0484
_refine_ls_R_factor_gt 0.0284
_refine_ls_shift/su_max 0.100
_refine_ls_shift/su_mean 0.003
_refine_ls_structure_factor_coef Fsqd
_refine_ls_weighting_details 'calc w=1/[\s^2^(Fo^2^)+(0.0299P)^2^+2.5646P] where P=(Fo^2^+2Fc^2^)/3'
_refine_ls_weighting_scheme calc
_refine_ls_wR_factor_gt 0.0610
_refine_ls_wR_factor_ref 0.0692
_reflns_number_gt 5203
_reflns_number_total 6856
_reflns_threshold_expression >2sigma(I)
_cod_data_source_file ja304866r_si_002_2.cif
_cod_data_source_block depdtox
_cod_database_code 4118471

loop_
_symmetry_equiv_pos_as_xyz
'x, y, z'
'-x, y, -z+1/2'
'x+1/2, y+1/2, z'
'-x+1/2, y+1/2, -z+1/2'
'-x, -y, -z'
'x, -y, z-1/2'
'-x+1/2, -y+1/2, -z'
'x+1/2, -y+1/2, z-1/2'

loop_
_atom_site_label
_atom_site_type_symbol
_atom_site_fract_x
_atom_site_fract_y
_atom_site_fract_z
_atom_site_U_iso_or_equiv
_atom_site_adp_type
_atom_site_occupancy
_atom_site_symmetry_multiplicity
_atom_site_calc_flag
_atom_site_refinement_flags
_atom_site_disorder_assembly
_atom_site_disorder_group
Fe1 Fe 0.679797(19) 0.393948(11) 0.178947(16) 0.02254(7) Uani 1 1 d . . .
Fe2 Fe 0.785356(18) 0.479568(11) 0.195926(17) 0.02184(7) Uani 1 1 d . . .
S1 S 0.83776(3) 0.38955(2) 0.19892(3) 0.02184(10) Uani 1 1 d . . .
S2 S 0.72357(3) 0.45133(2) 0.29551(3) 0.02405(11) Uani 1 1 d . . .
O1 O 0.61291(11) 0.46368(7) 0.02604(9) 0.0421(4) Uani 1 1 d . . .
O2 O 0.83979(12) 0.50411(8) 0.04799(11) 0.0522(5) Uani 1 1 d . . .
O3 O 0.95997(10) 0.52055(7) 0.32625(10) 0.0419(4) Uani 1 1 d . . .
O4 O 0.47742(12) 0.40183(9) 0.15452(13) 0.0648(6) Uani 1 1 d . . .
P1 P 0.65185(4) 0.32340(2) 0.08394(3) 0.02517(11) Uani 1 1 d . . .
P2 P 0.70657(4) 0.56077(2) 0.18860(4) 0.03014(13) Uani 1 1 d . . .
P3 P 1.0000 0.20980(3) 0.2500 0.02432(15) Uani 1 2 d S . .
F1 F 0.94100(8) 0.16253(5) 0.18490(7) 0.0351(3) Uani 1 1 d . . .
F2 F 0.94098(8) 0.25703(5) 0.18458(8) 0.0395(3) Uani 1 1 d . . .
F3 F 1.07807(9) 0.20984(5) 0.20526(8) 0.0391(3) Uani 1 1 d . . .
P1_1 P 0.5142(11) 0.1919(5) 0.2604(10) 0.047(3) Uani 0.25 1 d PD A -1
F1_1 F 0.6271(9) 0.1985(9) 0.2943(11) 0.030(4) Uani 0.25 1 d PD A -1
F2_1 F 0.4017(10) 0.1857(10) 0.2252(14) 0.104(9) Uani 0.25 1 d PD A -1
F3_1 F 0.5241(15) 0.1343(6) 0.3088(13) 0.071(5) Uani 0.25 1 d PD A -1
F4_1 F 0.5033(13) 0.2505(5) 0.2125(14) 0.072(9) Uani 0.25 1 d PD A -1
F5_1 F 0.5173(14) 0.1606(8) 0.1783(9) 0.066(5) Uani 0.25 1 d PD A -1
F6_1 F 0.5112(14) 0.2235(8) 0.3431(10) 0.061(7) Uani 0.25 1 d PD A -1
P1_2 P 0.5081(13) 0.1946(4) 0.2562(11) 0.025(3) Uani 0.25 1 d PD B -2
F1_2 F 0.6209(12) 0.1905(11) 0.2858(15) 0.064(11) Uani 0.25 1 d PD B -2
F2_2 F 0.3952(12) 0.1990(10) 0.2271(12) 0.048(7) Uani 0.25 1 d PD B -2
F3_2 F 0.5029(16) 0.1307(5) 0.2779(9) 0.096(9) Uani 0.25 1 d PD B -2
F4_2 F 0.5128(18) 0.2589(5) 0.2341(14) 0.055(4) Uani 0.25 1 d PD B -2
F5_2 F 0.4992(14) 0.1785(8) 0.1617(9) 0.075(7) Uani 0.25 1 d PD B -2
F6_2 F 0.5179(18) 0.2110(8) 0.3510(11) 0.062(6) Uani 0.25 1 d PD B -2
C1 C 0.65617(14) 0.44648(9) 0.09365(13) 0.0301(4) Uani 1 1 d . . .
C2 C 0.81891(15) 0.49539(9) 0.10621(14) 0.0328(5) Uani 1 1 d . . .
C3 C 0.89179(14) 0.50588(8) 0.27390(13) 0.0278(4) Uani 1 1 d . . .
C4 C 0.55721(16) 0.39717(10) 0.16738(14) 0.0387(5) Uani 1 1 d . . .
C5 C 0.81797(14) 0.42016(8) 0.38692(11) 0.0275(4) Uani 1 1 d . . .
H5A H 0.8713 0.4473 0.4069 0.033 Uiso 1 1 calc R . .
H5B H 0.7927 0.4157 0.4338 0.033 Uiso 1 1 calc R . .
C6 C 0.85918(14) 0.36408(8) 0.37411(11) 0.0269(4) Uani 1 1 d . . .
C7 C 0.90805(14) 0.36844(9) 0.30811(11) 0.0272(4) Uani 1 1 d . . .
H7A H 0.9365 0.3315 0.3051 0.033 Uiso 1 1 calc R . .
H7B H 0.9616 0.3952 0.3306 0.033 Uiso 1 1 calc R . .
C8 C 0.78194(16) 0.31816(9) 0.34742(13) 0.0323(5) Uani 1 1 d . . .
H8A H 0.7355 0.3277 0.2901 0.039 Uiso 1 1 calc R . .
H8B H 0.8129 0.2826 0.3418 0.039 Uiso 1 1 calc R . .
C9 C 0.72696(18) 0.30837(10) 0.40703(15) 0.0454(6) Uani 1 1 d . . .
H9A H 0.7717 0.2982 0.4640 0.068 Uiso 1 1 calc R . .
H9B H 0.6810 0.2780 0.3845 0.068 Uiso 1 1 calc R . .
H9C H 0.6928 0.3426 0.4110 0.068 Uiso 1 1 calc R . .
C10 C 0.93651(17) 0.34650(10) 0.46060(13) 0.0404(6) Uani 1 1 d . . .
H10A H 0.9058 0.3442 0.5040 0.048 Uiso 1 1 calc R . .
H10B H 0.9586 0.3084 0.4537 0.048 Uiso 1 1 calc R . .
C11 C 1.02425(17) 0.38416(11) 0.49596(14) 0.0476(6) Uani 1 1 d . . .
H11A H 1.0591 0.3843 0.4563 0.071 Uiso 1 1 calc R . .
H11B H 1.0660 0.3700 0.5518 0.071 Uiso 1 1 calc R . .
H11C H 1.0039 0.4223 0.5025 0.071 Uiso 1 1 calc R . .
C12 C 0.52824(15) 0.31421(10) 0.01685(14) 0.0410(6) Uani 1 1 d . . .
H12A H 0.5234 0.2857 -0.0265 0.062 Uiso 1 1 calc R . .
H12B H 0.5026 0.3496 -0.0114 0.062 Uiso 1 1 calc R . .
H12C H 0.4915 0.3023 0.0520 0.062 Uiso 1 1 calc R . .
C13 C 0.68916(15) 0.25566(9) 0.13236(14) 0.0335(5) Uani 1 1 d . . .
H13A H 0.6590 0.2484 0.1745 0.050 Uiso 1 1 calc R . .
H13B H 0.7588 0.2552 0.1608 0.050 Uiso 1 1 calc R . .
H13C H 0.6700 0.2267 0.0880 0.050 Uiso 1 1 calc R . .
C14 C 0.71164(17) 0.33061(10) 0.00730(13) 0.0387(5) Uani 1 1 d . . .
H14A H 0.6919 0.3002 -0.0345 0.058 Uiso 1 1 calc R . .
H14B H 0.7809 0.3290 0.0374 0.058 Uiso 1 1 calc R . .
H14C H 0.6944 0.3665 -0.0223 0.058 Uiso 1 1 calc R . .
C15 C 0.58093(15) 0.55382(10) 0.17203(16) 0.0431(6) Uani 1 1 d . . .
H15A H 0.5734 0.5299 0.2167 0.065 Uiso 1 1 calc R . .
H15B H 0.5474 0.5371 0.1158 0.065 Uiso 1 1 calc R . .
H15C H 0.5539 0.5908 0.1746 0.065 Uiso 1 1 calc R . .
C16 C 0.70864(19) 0.60826(10) 0.10481(16) 0.0489(6) Uani 1 1 d . . .
H16A H 0.6788 0.5903 0.0490 0.073 Uiso 1 1 calc R . .
H16B H 0.7749 0.6179 0.1131 0.073 Uiso 1 1 calc R . .
H16C H 0.6733 0.6423 0.1071 0.073 Uiso 1 1 calc R . .
C17 C 0.75349(15) 0.60224(9) 0.28529(15) 0.0386(5) Uani 1 1 d . . .
H17A H 0.7139 0.6356 0.2798 0.058 Uiso 1 1 calc R . .
H17B H 0.8192 0.6134 0.2941 0.058 Uiso 1 1 calc R . .
H17C H 0.7527 0.5801 0.3343 0.058 Uiso 1 1 calc R . .

loop_
_atom_site_aniso_label
_atom_site_aniso_U_11
_atom_site_aniso_U_22
_atom_site_aniso_U_33
_atom_site_aniso_U_23
_atom_site_aniso_U_13
_atom_site_aniso_U_12
Fe1 0.02106(14) 0.02652(15) 0.02062(14) -0.00533(11) 0.00813(11) -0.00072(11)
Fe2 0.01960(13) 0.02332(15) 0.02149(14) 0.00210(11) 0.00597(11) 0.00281(11)
S1 0.0218(2) 0.0264(2) 0.0170(2) -0.00054(18) 0.00661(18) 0.00503(18)
S2 0.0242(2) 0.0265(3) 0.0234(2) -0.00588(19) 0.0109(2) 0.00013(19)
O1 0.0415(9) 0.0402(9) 0.0295(8) 0.0020(7) -0.0059(7) 0.0054(7)
O2 0.0508(10) 0.0717(12) 0.0395(9) 0.0243(9) 0.0229(8) 0.0065(9)
O3 0.0244(8) 0.0511(10) 0.0428(9) -0.0078(8) 0.0030(7) -0.0059(7)
O4 0.0269(9) 0.0958(16) 0.0760(13) -0.0361(12) 0.0238(9) -0.0070(9)
P1 0.0251(3) 0.0276(3) 0.0220(2) -0.0061(2) 0.0074(2) -0.0013(2)
P2 0.0250(3) 0.0233(3) 0.0349(3) -0.0012(2) 0.0018(2) 0.0046(2)
P3 0.0235(3) 0.0217(4) 0.0264(4) 0.000 0.0072(3) 0.000
F1 0.0371(7) 0.0298(6) 0.0337(6) -0.0086(5) 0.0067(5) -0.0036(5)
F2 0.0355(7) 0.0300(7) 0.0450(7) 0.0092(6) 0.0045(6) 0.0056(5)
F3 0.0350(7) 0.0452(8) 0.0430(7) 0.0053(6) 0.0212(6) 0.0022(6)
P1_1 0.054(7) 0.057(5) 0.029(5) 0.002(6) 0.016(4) 0.004(7)
F1_1 0.012(10) 0.042(8) 0.029(10) 0.002(5) -0.002(8) 0.010(5)
F2_1 0.032(9) 0.137(18) 0.148(19) -0.037(12) 0.039(10) -0.020(9)
F3_1 0.102(10) 0.050(7) 0.060(11) 0.014(6) 0.028(9) -0.017(6)
F4_1 0.051(8) 0.058(8) 0.10(2) 0.048(12) 0.020(12) 0.025(8)
F5_1 0.061(8) 0.095(12) 0.032(7) -0.019(7) 0.004(6) 0.029(8)
F6_1 0.047(7) 0.091(12) 0.051(13) -0.036(11) 0.025(9) 0.005(8)
P1_2 0.019(6) 0.025(2) 0.032(6) -0.007(7) 0.011(4) -0.002(5)
F1_2 0.06(2) 0.055(12) 0.09(2) -0.009(13) 0.033(16) 0.009(11)
F2_2 0.018(11) 0.087(14) 0.027(10) -0.013(8) -0.006(8) -0.012(8)
F3_2 0.149(12) 0.032(5) 0.09(2) 0.007(5) 0.02(2) -0.008(8)
F4_2 0.068(9) 0.044(5) 0.051(9) 0.005(5) 0.020(6) -0.009(5)
F5_2 0.069(11) 0.117(19) 0.032(7) -0.018(10) 0.011(7) 0.035(12)
F6_2 0.069(11) 0.090(14) 0.028(7) 0.012(8) 0.018(7) 0.005(9)
C1 0.0261(10) 0.0306(11) 0.0302(11) -0.0044(9) 0.0057(9) 0.0047(9)
C2 0.0286(11) 0.0360(12) 0.0315(11) 0.0097(9) 0.0079(9) 0.0061(9)
C3 0.0258(10) 0.0288(11) 0.0303(10) 0.0036(9) 0.0118(9) 0.0047(8)
C4 0.0323(12) 0.0498(14) 0.0367(12) -0.0195(11) 0.0156(10) -0.0070(10)
C5 0.0368(11) 0.0299(11) 0.0157(9) -0.0033(8) 0.0091(8) -0.0013(9)
C6 0.0350(11) 0.0275(11) 0.0161(9) 0.0024(8) 0.0066(8) 0.0020(8)
C7 0.0260(10) 0.0311(11) 0.0201(9) 0.0016(8) 0.0029(8) 0.0079(8)
C8 0.0420(12) 0.0262(11) 0.0278(10) 0.0004(9) 0.0112(9) -0.0006(9)
C9 0.0530(15) 0.0482(15) 0.0377(13) 0.0005(11) 0.0197(12) -0.0133(12)
C10 0.0482(14) 0.0420(14) 0.0218(10) 0.0077(9) 0.0012(10) 0.0031(11)
C11 0.0389(13) 0.0668(17) 0.0256(11) 0.0049(11) -0.0024(10) 0.0056(12)
C12 0.0310(12) 0.0456(14) 0.0372(12) -0.0152(11) 0.0008(10) -0.0013(10)
C13 0.0376(12) 0.0270(11) 0.0372(12) -0.0050(9) 0.0149(10) 0.0006(9)
C14 0.0473(13) 0.0454(14) 0.0279(11) -0.0112(10) 0.0188(10) -0.0048(11)
C15 0.0260(11) 0.0364(13) 0.0579(15) -0.0125(11) 0.0039(11) 0.0088(9)
C16 0.0539(15) 0.0326(13) 0.0487(14) 0.0126(11) 0.0041(12) 0.0086(11)
C17 0.0314(11) 0.0311(12) 0.0459(13) -0.0097(10) 0.0045(10) 0.0053(9)

loop_
_atom_type_symbol
_atom_type_description
_atom_type_scat_dispersion_real
_atom_type_scat_dispersion_imag
_atom_type_scat_source
C C 0.0033 0.0016 'International Tables Vol C Tables 4.2.6.8 and 6.1.1.4'
H H 0.0000 0.0000 'International Tables Vol C Tables 4.2.6.8 and 6.1.1.4'
O O 0.0106 0.0060 'International Tables Vol C Tables 4.2.6.8 and 6.1.1.4'
F F 0.0171 0.0103 'International Tables Vol C Tables 4.2.6.8 and 6.1.1.4'
P P 0.1023 0.0942 'International Tables Vol C Tables 4.2.6.8 and 6.1.1.4'
S S 0.1246 0.1234 'International Tables Vol C Tables 4.2.6.8 and 6.1.1.4'
Fe Fe 0.3463 0.8444 'International Tables Vol C Tables 4.2.6.8 and 6.1.1.4'

loop_
_geom_angle_atom_site_label_1
_geom_angle_atom_site_label_2
_geom_angle_atom_site_label_3
_geom_angle
_geom_angle_site_symmetry_1
_geom_angle_site_symmetry_3
C4 Fe1 C1 88.87(10) . .
C4 Fe1 P1 91.76(7) . .
C1 Fe1 P1 91.67(7) . .
C4 Fe1 S1 177.93(7) . .
C1 Fe1 S1 92.75(6) . .
P1 Fe1 S1 89.48(2) . .
C4 Fe1 S2 92.17(7) . .
C1 Fe1 S2 99.71(7) . .
P1 Fe1 S2 168.02(2) . .
S1 Fe1 S2 86.288(19) . .
C4 Fe1 Fe2 123.68(8) . .
C1 Fe1 Fe2 58.37(6) . .
P1 Fe1 Fe2 129.39(2) . .
S1 Fe1 Fe2 56.40(2) . .
S2 Fe1 Fe2 56.05(2) . .
C3 Fe2 C2 95.37(10) . .
C3 Fe2 C1 177.05(9) . .
C2 Fe2 C1 81.82(9) . .
C3 Fe2 P2 92.87(7) . .
C2 Fe2 P2 94.05(7) . .
C1 Fe2 P2 88.26(6) . .
C3 Fe2 S2 93.50(7) . .
C2 Fe2 S2 170.94(7) . .
C1 Fe2 S2 89.28(6) . .
P2 Fe2 S2 87.36(3) . .
C3 Fe2 S1 96.11(7) . .
C2 Fe2 S1 91.19(7) . .
C1 Fe2 S1 83.07(6) . .
P2 Fe2 S1 169.14(2) . .
S2 Fe2 S1 86.01(2) . .
C3 Fe2 Fe1 136.69(7) . .
C2 Fe2 Fe1 115.33(7) . .
C1 Fe2 Fe1 44.78(6) . .
P2 Fe2 Fe1 113.31(3) . .
S2 Fe2 Fe1 56.181(18) . .
S1 Fe2 Fe1 55.83(3) . .
C7 S1 Fe1 111.06(7) . .
C7 S1 Fe2 110.73(7) . .
Fe1 S1 Fe2 67.767(17) . .
C5 S2 Fe2 109.69(7) . .
C5 S2 Fe1 111.68(7) . .
Fe2 S2 Fe1 67.77(3) . .
C12 P1 C13 104.71(11) . .
C12 P1 C14 103.19(11) . .
C13 P1 C14 104.46(11) . .
C12 P1 Fe1 114.92(8) . .
C13 P1 Fe1 113.94(8) . .
C14 P1 Fe1 114.35(8) . .
C15 P2 C17 103.78(11) . .
C15 P2 C16 104.06(12) . .
C17 P2 C16 103.79(12) . .
C15 P2 Fe2 115.16(8) . .
C17 P2 Fe2 113.24(7) . .
C16 P2 Fe2 115.42(9) . .
F3 P3 F3 179.93(11) 2_755 .
F3 P3 F1 90.00(7) 2_755 .
F3 P3 F1 90.05(7) . .
F3 P3 F1 90.05(7) 2_755 2_755
F3 P3 F1 90.00(7) . 2_755
F1 P3 F1 90.03(10) . 2_755
F3 P3 F2 89.87(7) 2_755 2_755
F3 P3 F2 90.08(7) . 2_755
F1 P3 F2 179.82(8) . 2_755
F1 P3 F2 89.85(7) 2_755 2_755
F3 P3 F2 90.08(7) 2_755 .
F3 P3 F2 89.87(7) . .
F1 P3 F2 89.85(7) . .
F1 P3 F2 179.82(8) 2_755 .
F2 P3 F2 90.27(10) 2_755 .
F5_1 P1_1 F3_1 90.3(7) . .
F5_1 P1_1 F2_1 89.4(12) . .
F3_1 P1_1 F2_1 90.1(7) . .
F5_1 P1_1 F1_1 90.0(8) . .
F3_1 P1_1 F1_1 90.6(7) . .
F2_1 P1_1 F1_1 179.1(11) . .
F5_1 P1_1 F6_1 179.9(12) . .
F3_1 P1_1 F6_1 89.7(7) . .
F2_1 P1_1 F6_1 90.6(8) . .
F1_1 P1_1 F6_1 89.9(8) . .
F5_1 P1_1 F4_1 90.6(7) . .
F3_1 P1_1 F4_1 179.0(9) . .
F2_1 P1_1 F4_1 89.5(7) . .
F1_1 P1_1 F4_1 89.8(7) . .
F6_1 P1_1 F4_1 89.4(7) . .
F3_2 P1_2 F5_2 90.0(7) . .
F3_2 P1_2 F1_2 90.1(7) . .
F5_2 P1_2 F1_2 89.8(8) . .
F3_2 P1_2 F6_2 90.2(7) . .
F5_2 P1_2 F6_2 179.5(11) . .
F1_2 P1_2 F6_2 89.7(8) . .
F3_2 P1_2 F2_2 90.0(7) . .
F5_2 P1_2 F2_2 90.5(11) . .
F1_2 P1_2 F2_2 179.6(12) . .
F6_2 P1_2 F2_2 89.9(8) . .
F3_2 P1_2 F4_2 179.7(13) . .
F5_2 P1_2 F4_2 89.9(7) . .
F1_2 P1_2 F4_2 90.1(7) . .
F6_2 P1_2 F4_2 89.9(7) . .
F2_2 P1_2 F4_2 89.7(7) . .
O1 C1 Fe1 152.26(18) . .
O1 C1 Fe2 130.88(17) . .
Fe1 C1 Fe2 76.85(7) . .
O2 C2 Fe2 178.2(2) . .
O3 C3 Fe2 176.68(19) . .
O4 C4 Fe1 174.7(2) . .
C6 C5 S2 118.19(13) . .
C6 C5 H5A 107.8 . .
S2 C5 H5A 107.8 . .
C6 C5 H5B 107.8 . .
S2 C5 H5B 107.8 . .
H5A C5 H5B 107.1 . .
C5 C6 C7 111.32(16) . .
C5 C6 C8 111.61(17) . .
C7 C6 C8 110.04(16) . .
C5 C6 C10 108.20(16) . .
C7 C6 C10 107.45(17) . .
C8 C6 C10 108.06(17) . .
C6 C7 S1 119.14(14) . .
C6 C7 H7A 107.5 . .
S1 C7 H7A 107.5 . .
C6 C7 H7B 107.5 . .
S1 C7 H7B 107.5 . .
H7A C7 H7B 107.0 . .
C9 C8 C6 116.50(17) . .
C9 C8 H8A 108.2 . .
C6 C8 H8A 108.2 . .
C9 C8 H8B 108.2 . .
C6 C8 H8B 108.2 . .
H8A C8 H8B 107.3 . .
C8 C9 H9A 109.5 . .
C8 C9 H9B 109.5 . .
H9A C9 H9B 109.5 . .
C8 C9 H9C 109.5 . .
H9A C9 H9C 109.5 . .
H9B C9 H9C 109.5 . .
C11 C10 C6 116.96(19) . .
C11 C10 H10A 108.1 . .
C6 C10 H10A 108.1 . .
C11 C10 H10B 108.1 . .
C6 C10 H10B 108.1 . .
H10A C10 H10B 107.3 . .
C10 C11 H11A 109.5 . .
C10 C11 H11B 109.5 . .
H11A C11 H11B 109.5 . .
C10 C11 H11C 109.5 . .
H11A C11 H11C 109.5 . .
H11B C11 H11C 109.5 . .
P1 C12 H12A 109.5 . .
P1 C12 H12B 109.5 . .
H12A C12 H12B 109.5 . .
P1 C12 H12C 109.5 . .
H12A C12 H12C 109.5 . .
H12B C12 H12C 109.5 . .
P1 C13 H13A 109.5 . .
P1 C13 H13B 109.5 . .
H13A C13 H13B 109.5 . .
P1 C13 H13C 109.5 . .
H13A C13 H13C 109.5 . .
H13B C13 H13C 109.5 . .
P1 C14 H14A 109.5 . .
P1 C14 H14B 109.5 . .
H14A C14 H14B 109.5 . .
P1 C14 H14C 109.5 . .
H14A C14 H14C 109.5 . .
H14B C14 H14C 109.5 . .
P2 C15 H15A 109.5 . .
P2 C15 H15B 109.5 . .
H15A C15 H15B 109.5 . .
P2 C15 H15C 109.5 . .
H15A C15 H15C 109.5 . .
H15B C15 H15C 109.5 . .
P2 C16 H16A 109.5 . .
P2 C16 H16B 109.5 . .
H16A C16 H16B 109.5 . .
P2 C16 H16C 109.5 . .
H16A C16 H16C 109.5 . .
H16B C16 H16C 109.5 . .
P2 C17 H17A 109.5 . .
P2 C17 H17B 109.5 . .
H17A C17 H17B 109.5 . .
P2 C17 H17C 109.5 . .
H17A C17 H17C 109.5 . .
H17B C17 H17C 109.5 . .

loop_
_geom_bond_atom_site_label_1
_geom_bond_atom_site_label_2
_geom_bond_distance
_geom_bond_site_symmetry_2
Fe1 C4 1.779(2) .
Fe1 C1 1.839(2) .
Fe1 P1 2.2531(8) .
Fe1 S1 2.2721(10) .
Fe1 S2 2.2814(8) .
Fe1 Fe2 2.5419(7) .
Fe2 C3 1.777(2) .
Fe2 C2 1.785(2) .
Fe2 C1 2.222(2) .
Fe2 P2 2.2544(9) .
Fe2 S2 2.2779(8) .
Fe2 S1 2.2873(9) .
S1 C7 1.8244(19) .
S2 C5 1.831(2) .
O1 C1 1.160(2) .
O2 C2 1.143(3) .
O3 C3 1.138(2) .
O4 C4 1.142(3) .
P1 C12 1.804(2) .
P1 C13 1.809(2) .
P1 C14 1.815(2) .
P2 C15 1.810(2) .
P2 C17 1.812(2) .
P2 C16 1.813(2) .
P3 F3 1.5980(12) 2_755
P3 F3 1.5980(12) .
P3 F1 1.6001(13) .
P3 F1 1.6001(13) 2_755
P3 F2 1.6022(13) 2_755
P3 F2 1.6022(13) .
P1_1 F5_1 1.579(10) .
P1_1 F3_1 1.580(9) .
P1_1 F2_1 1.583(11) .
P1_1 F1_1 1.588(11) .
P1_1 F6_1 1.591(10) .
P1_1 F4_1 1.594(10) .
P1_2 F3_2 1.581(9) .
P1_2 F5_2 1.586(11) .
P1_2 F1_2 1.587(11) .
P1_2 F6_2 1.587(11) .
P1_2 F2_2 1.588(11) .
P1_2 F4_2 1.590(9) .
C5 C6 1.524(3) .
C5 H5A 0.9900 .
C5 H5B 0.9900 .
C6 C7 1.531(3) .
C6 C8 1.542(3) .
C6 C10 1.555(3) .
C7 H7A 0.9900 .
C7 H7B 0.9900 .
C8 C9 1.521(3) .
C8 H8A 0.9900 .
C8 H8B 0.9900 .
C9 H9A 0.9800 .
C9 H9B 0.9800 .
C9 H9C 0.9800 .
C10 C11 1.529(3) .
C10 H10A 0.9900 .
C10 H10B 0.9900 .
C11 H11A 0.9800 .
C11 H11B 0.9800 .
C11 H11C 0.9800 .
C12 H12A 0.9800 .
C12 H12B 0.9800 .
C12 H12C 0.9800 .
C13 H13A 0.9800 .
C13 H13B 0.9800 .
C13 H13C 0.9800 .
C14 H14A 0.9800 .
C14 H14B 0.9800 .
C14 H14C 0.9800 .
C15 H15A 0.9800 .
C15 H15B 0.9800 .
C15 H15C 0.9800 .
C16 H16A 0.9800 .
C16 H16B 0.9800 .
C16 H16C 0.9800 .
C17 H17A 0.9800 .
C17 H17B 0.9800 .
C17 H17C 0.9800 .

loop_
_geom_torsion_atom_site_label_1
_geom_torsion_atom_site_label_2
_geom_torsion_atom_site_label_3
_geom_torsion_atom_site_label_4
_geom_torsion
C4 Fe1 Fe2 C3 119.69(13)
C1 Fe1 Fe2 C3 -176.31(12)
P1 Fe1 Fe2 C3 -113.79(10)
S1 Fe1 Fe2 C3 -57.83(10)
S2 Fe1 Fe2 C3 52.88(10)
C4 Fe1 Fe2 C2 -109.56(11)
C1 Fe1 Fe2 C2 -45.55(10)
P1 Fe1 Fe2 C2 16.96(8)
S1 Fe1 Fe2 C2 72.93(7)
S2 Fe1 Fe2 C2 -176.36(7)
C4 Fe1 Fe2 C1 -64.00(11)
P1 Fe1 Fe2 C1 62.52(8)
S1 Fe1 Fe2 C1 118.48(8)
S2 Fe1 Fe2 C1 -130.81(8)
C4 Fe1 Fe2 P2 -2.76(9)
C1 Fe1 Fe2 P2 61.24(8)
P1 Fe1 Fe2 P2 123.76(3)
S1 Fe1 Fe2 P2 179.73(2)
S2 Fe1 Fe2 P2 -69.57(2)
C4 Fe1 Fe2 S2 66.81(9)
C1 Fe1 Fe2 S2 130.81(8)
P1 Fe1 Fe2 S2 -166.67(3)
S1 Fe1 Fe2 S2 -110.71(2)
C4 Fe1 Fe2 S1 177.51(9)
C1 Fe1 Fe2 S1 -118.48(8)
P1 Fe1 Fe2 S1 -55.97(3)
S2 Fe1 Fe2 S1 110.71(2)
C4 Fe1 S1 C7 12(2)
C1 Fe1 S1 C7 153.14(10)
P1 Fe1 S1 C7 -115.21(8)
S2 Fe1 S1 C7 53.58(8)
Fe2 Fe1 S1 C7 104.62(7)
C4 Fe1 S1 Fe2 -93(2)
C1 Fe1 S1 Fe2 48.52(7)
P1 Fe1 S1 Fe2 140.17(2)
S2 Fe1 S1 Fe2 -51.04(2)
C3 Fe2 S1 C7 39.18(10)
C2 Fe2 S1 C7 134.71(10)
C1 Fe2 S1 C7 -143.68(9)
P2 Fe2 S1 C7 -106.42(13)
S2 Fe2 S1 C7 -53.92(8)
Fe1 Fe2 S1 C7 -105.09(7)
C3 Fe2 S1 Fe1 144.27(7)
C2 Fe2 S1 Fe1 -120.20(7)
C1 Fe2 S1 Fe1 -38.59(6)
P2 Fe2 S1 Fe1 -1.33(12)
S2 Fe2 S1 Fe1 51.17(2)
C3 Fe2 S2 C5 -40.65(9)
C2 Fe2 S2 C5 127.5(4)
C1 Fe2 S2 C5 138.34(9)
P2 Fe2 S2 C5 -133.36(7)
S1 Fe2 S2 C5 55.24(7)
Fe1 Fe2 S2 C5 106.12(7)
C3 Fe2 S2 Fe1 -146.77(6)
C2 Fe2 S2 Fe1 21.4(4)
C1 Fe2 S2 Fe1 32.22(5)
P2 Fe2 S2 Fe1 120.52(3)
S1 Fe2 S2 Fe1 -50.88(2)
C4 Fe1 S2 C5 126.69(11)
C1 Fe1 S2 C5 -144.08(10)
P1 Fe1 S2 C5 17.60(14)
S1 Fe1 S2 C5 -51.92(7)
Fe2 Fe1 S2 C5 -103.25(8)
C4 Fe1 S2 Fe2 -130.06(8)
C1 Fe1 S2 Fe2 -40.83(7)
P1 Fe1 S2 Fe2 120.85(11)
S1 Fe1 S2 Fe2 51.33(2)
C4 Fe1 P1 C12 17.07(13)
C1 Fe1 P1 C12 -71.85(11)
S1 Fe1 P1 C12 -164.59(10)
S2 Fe1 P1 C12 126.20(13)
Fe2 Fe1 P1 C12 -120.94(10)
C4 Fe1 P1 C13 -103.76(11)
C1 Fe1 P1 C13 167.31(10)
S1 Fe1 P1 C13 74.58(8)
S2 Fe1 P1 C13 5.37(14)
Fe2 Fe1 P1 C13 118.23(8)
C4 Fe1 P1 C14 136.19(12)
C1 Fe1 P1 C14 47.26(11)
S1 Fe1 P1 C14 -45.47(9)
S2 Fe1 P1 C14 -114.68(13)
Fe2 Fe1 P1 C14 -1.82(9)
C3 Fe2 P2 C15 -144.49(12)
C2 Fe2 P2 C15 119.91(12)
C1 Fe2 P2 C15 38.24(11)
S2 Fe2 P2 C15 -51.12(10)
S1 Fe2 P2 C15 1.28(16)
Fe1 Fe2 P2 C15 0.08(10)
C3 Fe2 P2 C17 -25.27(11)
C2 Fe2 P2 C17 -120.87(12)
C1 Fe2 P2 C17 157.46(11)
S2 Fe2 P2 C17 68.10(9)
S1 Fe2 P2 C17 120.50(14)
Fe1 Fe2 P2 C17 119.30(9)
C3 Fe2 P2 C16 94.15(12)
C2 Fe2 P2 C16 -1.44(11)
C1 Fe2 P2 C16 -83.11(11)
S2 Fe2 P2 C16 -172.47(9)
S1 Fe2 P2 C16 -120.07(14)
Fe1 Fe2 P2 C16 -121.27(9)
C4 Fe1 C1 O1 -49.8(4)
P1 Fe1 C1 O1 41.9(4)
S1 Fe1 C1 O1 131.5(4)
S2 Fe1 C1 O1 -141.8(4)
Fe2 Fe1 C1 O1 178.6(4)
C4 Fe1 C1 Fe2 131.58(8)
P1 Fe1 C1 Fe2 -136.69(4)
S1 Fe1 C1 Fe2 -47.13(5)
S2 Fe1 C1 Fe2 39.57(5)
C3 Fe2 C1 O1 -58.0(17)
C2 Fe2 C1 O1 -39.8(2)
P2 Fe2 C1 O1 54.5(2)
S2 Fe2 C1 O1 141.9(2)
S1 Fe2 C1 O1 -132.0(2)
Fe1 Fe2 C1 O1 -179.1(3)
C3 Fe2 C1 Fe1 121.1(16)
C2 Fe2 C1 Fe1 139.31(9)
P2 Fe2 C1 Fe1 -126.34(6)
S2 Fe2 C1 Fe1 -38.97(5)
S1 Fe2 C1 Fe1 47.10(5)
C3 Fe2 C2 O2 130(6)
C1 Fe2 C2 O2 -49(6)
P2 Fe2 C2 O2 -137(6)
S2 Fe2 C2 O2 -38(6)
S1 Fe2 C2 O2 34(6)
Fe1 Fe2 C2 O2 -18(6)
C2 Fe2 C3 O3 -138(3)
C1 Fe2 C3 O3 -120(3)
P2 Fe2 C3 O3 127(3)
S2 Fe2 C3 O3 40(3)
S1 Fe2 C3 O3 -47(3)
Fe1 Fe2 C3 O3 -2(3)
C1 Fe1 C4 O4 7(2)
P1 Fe1 C4 O4 -84(2)
S1 Fe1 C4 O4 148.8(17)
S2 Fe1 C4 O4 107(2)
Fe2 Fe1 C4 O4 57(2)
Fe2 S2 C5 C6 -69.43(16)
Fe1 S2 C5 C6 3.70(17)
S2 C5 C6 C7 62.8(2)
S2 C5 C6 C8 -60.6(2)
S2 C5 C6 C10 -179.38(15)
C5 C6 C7 S1 -60.7(2)
C8 C6 C7 S1 63.6(2)
C10 C6 C7 S1 -178.99(15)
Fe1 S1 C7 C6 -7.96(17)
Fe2 S1 C7 C6 65.31(16)
C5 C6 C8 C9 -56.3(2)
C7 C6 C8 C9 179.64(18)
C10 C6 C8 C9 62.6(2)
C5 C6 C10 C11 -63.4(3)
C7 C6 C10 C11 56.9(3)
C8 C6 C10 C11 175.6(2)
